data_1553267
loop_
_publ_author_name
'Ohui, Kateryna'
'Afanasenko, Eleonora'
'Bacher, Felix'
'Ting, Rachel Lim Xue'
'Zafar, Ayesha'
'Blanco-Cabra, N\'uria'
'Torrents, Eduard'
'D\"om\"ot\"or, Orsolya'
'May, N\'ora V'
'Darvasiova, Denisa'
'Enyedy, \'Eva A'
'Popovi\'c-Bijeli\'c, Ana'
'Reynisson, J\'ohannes'
'Rapta, Peter'
'Babak, Maria V.'
'Pastorin, Giorgia'
'Arion, Vladimir B.'

_publ_section_title
;
 New Water-Soluble Copper(II) Complexes with Morpholine-Thiosemicarbazone
 Hybrids: Insights into the Anticancer and Antibacterial Mode of Action.
;
_journal_issue 2
_journal_name_full 'Journal of medicinal chemistry'
_journal_page_first 512
_journal_page_last 530
_journal_paper_doi 10.1021/acs.jmedchem.8b01031
_journal_volume 62
_journal_year 2019
_chemical_formula_moiety '(C12 H18 Cl Cu N5 O2 S), 2(H2 O)'
_chemical_formula_sum 'C12 H22 Cl Cu N5 O4 S'
_chemical_formula_weight 431.39
_space_group_crystal_system triclinic
_space_group_IT_number 2
_space_group_name_Hall '-P 1'
_space_group_name_H-M_alt 'P -1'
_atom_sites_solution_hydrogens mixed
_audit_creation_method SHELXL-2014
_cell_angle_alpha 89.565(2)
_cell_angle_beta 76.519(2)
_cell_angle_gamma 67.742(2)
_cell_formula_units_Z 2
_cell_length_a 9.2626(8)
_cell_length_b 9.5087(8)
_cell_length_c 11.0617(9)
_cell_measurement_reflns_used 9863
_cell_measurement_temperature 100(2)
_cell_measurement_theta_max 30.215
_cell_measurement_theta_min 2.646
_cell_volume 873.29(13)
_computing_cell_refinement 'Bruker SAINT'
_computing_data_collection 'Bruker APEX2'
_computing_data_reduction 'Bruker SAINT'
_computing_molecular_graphics 'Bruker SHELXTL'
_computing_publication_material 'Bruker SHELXTL'
_computing_structure_refinement 'SHELXL-2014 (Sheldrick, 2014)'
_computing_structure_solution 'SHELXS-2014 (Sheldrick, 2014)'
_diffrn_ambient_temperature 100(2)
_diffrn_measured_fraction_theta_full 0.998
_diffrn_measured_fraction_theta_max 0.995
_diffrn_measurement_device_type 'Bruker APEX-II CCD'
_diffrn_measurement_method '\f and \w scans'
_diffrn_radiation_type MoK\a
_diffrn_radiation_wavelength 0.71073
_diffrn_reflns_av_R_equivalents 0.0329
_diffrn_reflns_av_unetI/netI 0.0208
_diffrn_reflns_Laue_measured_fraction_full 0.998
_diffrn_reflns_Laue_measured_fraction_max 0.995
_diffrn_reflns_limit_h_max 13
_diffrn_reflns_limit_h_min -13
_diffrn_reflns_limit_k_max 13
_diffrn_reflns_limit_k_min -13
_diffrn_reflns_limit_l_max 15
_diffrn_reflns_limit_l_min -15
_diffrn_reflns_number 30710
_diffrn_reflns_point_group_measured_fraction_full 0.998
_diffrn_reflns_point_group_measured_fraction_max 0.995
_diffrn_reflns_theta_full 25.242
_diffrn_reflns_theta_max 30.262
_diffrn_reflns_theta_min 2.324
_exptl_absorpt_coefficient_mu 1.550
_exptl_absorpt_correction_T_max 0.7267
_exptl_absorpt_correction_T_min 0.6534
_exptl_absorpt_correction_type multi-scan
_exptl_absorpt_process_details SADABS
_exptl_crystal_colour green
_exptl_crystal_density_diffrn 1.641
_exptl_crystal_description block
_exptl_crystal_F_000 446
_exptl_crystal_size_max 0.300
_exptl_crystal_size_mid 0.220
_exptl_crystal_size_min 0.220
_refine_diff_density_max 0.484
_refine_diff_density_min -0.359
_refine_diff_density_rms 0.058
_refine_ls_extinction_method none
_refine_ls_goodness_of_fit_ref 1.062
_refine_ls_hydrogen_treatment constr
_refine_ls_matrix_type full
_refine_ls_number_parameters 223
_refine_ls_number_reflns 5185
_refine_ls_number_restraints 0
_refine_ls_restrained_S_all 1.062
_refine_ls_R_factor_all 0.0233
_refine_ls_R_factor_gt 0.0215
_refine_ls_shift/su_max 0.001
_refine_ls_shift/su_mean 0.000
_refine_ls_structure_factor_coef Fsqd
_refine_ls_weighting_details 'w=1/[\s^2^(Fo^2^)+(0.0265P)^2^+0.3750P] where P=(Fo^2^+2Fc^2^)/3'
_refine_ls_weighting_scheme calc
_refine_ls_wR_factor_gt 0.0568
_refine_ls_wR_factor_ref 0.0577
_reflns_Friedel_coverage 0.000
_reflns_number_gt 4859
_reflns_number_total 5185
_reflns_threshold_expression 'I > 2\s(I)'
_cod_data_source_file jm8b01031_si_025.cif
_cod_data_source_block kaoh503
_cod_database_code 1553267
_shelx_space_group_comment
;
The symmetry employed for this shelxl refinement is uniquely defined
by the following loop, which should always be used as a source of
symmetry information in preference to the above space-group names.
They are only intended as comments.
;
_shelx_estimated_absorpt_t_min 0.653
_shelx_estimated_absorpt_t_max 0.727
_shelxl_version_number 2014-3

loop_
_space_group_symop_operation_xyz
'x, y, z'
'-x, -y, -z'

loop_
_atom_site_label
_atom_site_type_symbol
_atom_site_fract_x
_atom_site_fract_y
_atom_site_fract_z
_atom_site_U_iso_or_equiv
_atom_site_adp_type
_atom_site_occupancy
_atom_site_site_symmetry_order
_atom_site_calc_flag
_atom_site_refinement_flags_posn
_atom_site_refinement_flags_adp
Cu Cu 0.57632(2) 0.53950(2) 0.19633(2) 0.01099(4) Uani 1 1 d . .
Cl Cl 0.75609(3) 0.31728(3) 0.23332(3) 0.01918(6) Uani 1 1 d . .
S S 0.73119(3) 0.67650(3) 0.19211(3) 0.01318(6) Uani 1 1 d . .
O1 O 0.06636(12) 0.09277(12) 0.62413(9) 0.02278(19) Uani 1 1 d . .
O2 O 0.39692(11) 0.61226(11) 0.40395(9) 0.02096(18) Uani 1 1 d . .
H20A H 0.3769 0.5442 0.4301 0.031 Uiso 1 1 d R U
H20B H 0.4278 0.6435 0.4531 0.031 Uiso 1 1 d R U
N1 N 0.40720(11) 0.46327(11) 0.17223(9) 0.01143(17) Uani 1 1 d . .
N2 N 0.45081(11) 0.71052(10) 0.11275(9) 0.01110(17) Uani 1 1 d . .
N3 N 0.49240(12) 0.83068(11) 0.07789(9) 0.01246(17) Uani 1 1 d . .
N4 N 0.67758(13) 0.93268(12) 0.08006(10) 0.0175(2) Uani 1 1 d . .
H4A H 0.6263 1.0066 0.0386 0.021 Uiso 1 1 calc R U
H4B H 0.7642 0.9316 0.1006 0.021 Uiso 1 1 calc R U
N5 N 0.21468(12) 0.16540(11) 0.38833(9) 0.01278(17) Uani 1 1 d . .
C1 C 0.38762(14) 0.33724(13) 0.21011(10) 0.0129(2) Uani 1 1 d . .
H1 H 0.4688 0.2642 0.2425 0.016 Uiso 1 1 calc R U
C2 C 0.25214(14) 0.30759(13) 0.20420(10) 0.0129(2) Uani 1 1 d . .
C3 C 0.13729(14) 0.41264(13) 0.15310(11) 0.0143(2) Uani 1 1 d . .
H3 H 0.0445 0.3956 0.1469 0.017 Uiso 1 1 calc R U
C4 C 0.15853(14) 0.54402(13) 0.11058(11) 0.0141(2) Uani 1 1 d . .
H4 H 0.0818 0.6162 0.0738 0.017 Uiso 1 1 calc R U
C5 C 0.29365(13) 0.56681(12) 0.12309(10) 0.01139(19) Uani 1 1 d . .
C6 C 0.32543(13) 0.70185(13) 0.08638(10) 0.01256(19) Uani 1 1 d . .
H6 H 0.2584 0.7786 0.0457 0.015 Uiso 1 1 calc R U
C7 C 0.62400(13) 0.82221(12) 0.11179(10) 0.01227(19) Uani 1 1 d . .
C8 C 0.24127(15) 0.16206(13) 0.25128(11) 0.0149(2) Uani 1 1 d . .
H8A H 0.1515 0.1469 0.2270 0.018 Uiso 1 1 calc R U
H8B H 0.3422 0.0748 0.2118 0.018 Uiso 1 1 calc R U
C9 C 0.26531(16) 0.00804(14) 0.42560(12) 0.0184(2) Uani 1 1 d . .
H9A H 0.3814 -0.0489 0.3871 0.022 Uiso 1 1 calc R U
H9B H 0.2045 -0.0447 0.3959 0.022 Uiso 1 1 calc R U
C10 C 0.23421(17) 0.01148(16) 0.56623(12) 0.0220(2) Uani 1 1 d . .
H10A H 0.2693 -0.0942 0.5909 0.026 Uiso 1 1 calc R U
H10B H 0.2978 0.0615 0.5953 0.026 Uiso 1 1 calc R U
C11 C 0.01213(16) 0.24607(16) 0.58916(12) 0.0204(2) Uani 1 1 d . .
H11A H 0.0694 0.3014 0.6207 0.025 Uiso 1 1 calc R U
H11B H -0.1045 0.2993 0.6279 0.025 Uiso 1 1 calc R U
C12 C 0.04239(14) 0.24807(14) 0.44858(11) 0.0169(2) Uani 1 1 d . .
H12A H -0.0215 0.1998 0.4177 0.020 Uiso 1 1 calc R U
H12B H 0.0073 0.3549 0.4266 0.020 Uiso 1 1 calc R U
O3 O 0.03231(12) 0.04805(11) 0.87499(9) 0.02018(18) Uani 1 1 d G .
H30A H 0.0558 -0.0463 0.8840 0.030 Uiso 1 1 d G U
H30B H 0.0317 0.0638 0.7994 0.030 Uiso 1 1 d G U
O4 O 0.36283(14) 0.33687(14) 0.49369(9) 0.0300(2) Uani 1 1 d G .
H40A H 0.3235 0.2856 0.4586 0.045 Uiso 1 1 d G U
H40B H 0.3315 0.3297 0.5712 0.045 Uiso 1 1 d G U

loop_
_atom_site_aniso_label
_atom_site_aniso_U_11
_atom_site_aniso_U_22
_atom_site_aniso_U_33
_atom_site_aniso_U_23
_atom_site_aniso_U_13
_atom_site_aniso_U_12
Cu 0.01130(7) 0.01023(7) 0.01331(7) 0.00376(5) -0.00582(5) -0.00465(5)
Cl 0.01629(13) 0.01398(12) 0.02949(15) 0.00866(11) -0.01124(11) -0.00517(10)
S 0.01335(12) 0.01319(12) 0.01585(13) 0.00505(10) -0.00721(10) -0.00624(10)
O1 0.0239(5) 0.0313(5) 0.0173(4) 0.0086(4) -0.0046(4) -0.0157(4)
O2 0.0227(4) 0.0234(4) 0.0186(4) 0.0023(3) -0.0079(4) -0.0094(4)
N1 0.0119(4) 0.0126(4) 0.0106(4) 0.0017(3) -0.0035(3) -0.0051(3)
N2 0.0117(4) 0.0100(4) 0.0113(4) 0.0022(3) -0.0027(3) -0.0041(3)
N3 0.0133(4) 0.0107(4) 0.0145(4) 0.0036(3) -0.0044(3) -0.0055(3)
N4 0.0187(5) 0.0161(5) 0.0246(5) 0.0092(4) -0.0117(4) -0.0105(4)
N5 0.0140(4) 0.0123(4) 0.0127(4) 0.0021(3) -0.0029(3) -0.0061(3)
C1 0.0145(5) 0.0125(5) 0.0122(5) 0.0018(4) -0.0039(4) -0.0053(4)
C2 0.0150(5) 0.0137(5) 0.0105(5) -0.0004(4) -0.0014(4) -0.0071(4)
C3 0.0128(5) 0.0172(5) 0.0140(5) 0.0000(4) -0.0027(4) -0.0076(4)
C4 0.0129(5) 0.0160(5) 0.0139(5) 0.0024(4) -0.0045(4) -0.0056(4)
C5 0.0110(5) 0.0125(5) 0.0100(4) 0.0012(4) -0.0023(4) -0.0041(4)
C6 0.0118(5) 0.0124(5) 0.0130(5) 0.0031(4) -0.0039(4) -0.0038(4)
C7 0.0132(5) 0.0112(5) 0.0119(5) 0.0016(4) -0.0032(4) -0.0041(4)
C8 0.0198(5) 0.0142(5) 0.0128(5) 0.0008(4) -0.0027(4) -0.0095(4)
C9 0.0214(6) 0.0138(5) 0.0202(6) 0.0046(4) -0.0048(5) -0.0074(4)
C10 0.0248(6) 0.0225(6) 0.0215(6) 0.0098(5) -0.0084(5) -0.0106(5)
C11 0.0177(6) 0.0273(6) 0.0151(5) 0.0007(5) -0.0029(4) -0.0081(5)
C12 0.0143(5) 0.0212(5) 0.0142(5) 0.0014(4) -0.0034(4) -0.0058(4)
O3 0.0209(4) 0.0226(4) 0.0180(4) 0.0064(3) -0.0071(3) -0.0081(4)
O4 0.0436(6) 0.0477(6) 0.0166(4) 0.0053(4) -0.0087(4) -0.0366(6)

loop_
_atom_type_symbol
_atom_type_description
_atom_type_scat_dispersion_real
_atom_type_scat_dispersion_imag
_atom_type_scat_source
C C 0.0033 0.0016 'International Tables Vol C Tables 4.2.6.8 and 6.1.1.4'
H H 0.0000 0.0000 'International Tables Vol C Tables 4.2.6.8 and 6.1.1.4'
Cl Cl 0.1484 0.1585 'International Tables Vol C Tables 4.2.6.8 and 6.1.1.4'
Cu Cu 0.3201 1.2651 'International Tables Vol C Tables 4.2.6.8 and 6.1.1.4'
N N 0.0061 0.0033 'International Tables Vol C Tables 4.2.6.8 and 6.1.1.4'
O O 0.0106 0.0060 'International Tables Vol C Tables 4.2.6.8 and 6.1.1.4'
S S 0.1246 0.1234 'International Tables Vol C Tables 4.2.6.8 and 6.1.1.4'

loop_
_geom_angle_atom_site_label_1
_geom_angle_atom_site_label_2
_geom_angle_atom_site_label_3
_geom_angle
N2 Cu N1 80.58(4)
N2 Cu Cl 163.19(3)
N1 Cu Cl 98.09(3)
N2 Cu S 83.62(3)
N1 Cu S 164.13(3)
Cl Cu S 96.609(13)
N2 Cu O2 97.62(4)
N1 Cu O2 80.81(3)
Cl Cu O2 98.70(2)
S Cu O2 102.86(2)
C7 S Cu 95.65(4)
C11 O1 C10 110.64(9)
C1 N1 C5 119.13(10)
C1 N1 Cu 128.05(8)
C5 N1 Cu 112.38(7)
C6 N2 N3 119.48(10)
C6 N2 Cu 116.36(8)
N3 N2 Cu 124.11(7)
C7 N3 N2 111.88(9)
C12 N5 C9 108.54(9)
C12 N5 C8 109.96(9)
C9 N5 C8 109.63(9)
N1 C1 C2 122.72(11)
C3 C2 C1 118.01(10)
C3 C2 C8 123.70(10)
C1 C2 C8 118.28(10)
C2 C3 C4 119.65(10)
C5 C4 C3 118.69(11)
N1 C5 C4 121.75(10)
N1 C5 C6 114.72(9)
C4 C5 C6 123.53(10)
N2 C6 C5 115.67(10)
N3 C7 N4 116.97(10)
N3 C7 S 124.63(8)
N4 C7 S 118.40(9)
N5 C8 C2 111.56(9)
N5 C9 C10 109.66(10)
O1 C10 C9 110.73(11)
O1 C11 C12 111.02(10)
N5 C12 C11 110.55(10)

loop_
_geom_bond_atom_site_label_1
_geom_bond_atom_site_label_2
_geom_bond_distance
Cu N2 1.9740(10)
Cu N1 2.0268(9)
Cu Cl 2.2459(3)
Cu S 2.2673(3)
Cu O2 2.4266(10)
S C7 1.7451(12)
O1 C11 1.4332(17)
O1 C10 1.4344(17)
N1 C1 1.3289(14)
N1 C5 1.3583(14)
N2 C6 1.2929(14)
N2 N3 1.3638(12)
N3 C7 1.3309(14)
N4 C7 1.3345(14)
N5 C12 1.4733(15)
N5 C9 1.4757(15)
N5 C8 1.4768(15)
C1 C2 1.4019(15)
C2 C3 1.3842(17)
C2 C8 1.5054(15)
C3 C4 1.3981(16)
C4 C5 1.3853(15)
C5 C6 1.4571(15)
C9 C10 1.5129(18)
C11 C12 1.5157(17)

loop_
_geom_hbond_atom_site_label_D
_geom_hbond_atom_site_label_H
_geom_hbond_atom_site_label_A
_geom_hbond_distance_DH
_geom_hbond_distance_HA
_geom_hbond_distance_DA
_geom_hbond_angle_DHA
_geom_hbond_site_symmetry_A
O2 H20B O4 0.78 2.22 2.9097(14) 147.3 2_666
N4 H4A N3 0.88 2.15 3.0222(14) 174.1 2_675
N4 H4B O3 0.88 2.04 2.9153(14) 170.5 2_666
C1 H1 Cl 0.95 2.87 3.4157(12) 117.6 .
C6 H6 O3 0.95 2.51 3.1943(15) 129.1 2_566
C8 H8B N3 0.99 2.48 3.3878(15) 151.8 1_545
C10 H10A Cl 0.99 2.90 3.8042(13) 151.5 2_656
C11 H11B O2 0.99 2.62 3.4895(16) 146.2 2_566
O3 H30A Cl 0.85 2.64 3.340 140.8 2_656
O3 H30B O1 0.85 1.93 2.7670(13) 170.9 .
O4 H40A N5 0.85 2.04 2.8930(13) 175.1 .
O4 H40B S 0.85 2.55 3.3941(11) 171.4 2_666
O2 H20A O4 0.77 2.13 2.8953(14) 170.7 .

loop_
_geom_torsion_atom_site_label_1
_geom_torsion_atom_site_label_2
_geom_torsion_atom_site_label_3
_geom_torsion_atom_site_label_4
_geom_torsion
C6 N2 N3 C7 -179.88(10)
Cu N2 N3 C7 -2.70(13)
C5 N1 C1 C2 -1.48(16)
Cu N1 C1 C2 170.32(8)
N1 C1 C2 C3 2.01(17)
N1 C1 C2 C8 -179.21(10)
C1 C2 C3 C4 -0.61(16)
C8 C2 C3 C4 -179.32(10)
C2 C3 C4 C5 -1.20(17)
C1 N1 C5 C4 -0.47(16)
Cu N1 C5 C4 -173.50(9)
C1 N1 C5 C6 179.07(10)
Cu N1 C5 C6 6.04(12)
C3 C4 C5 N1 1.80(17)
C3 C4 C5 C6 -177.71(10)
N3 N2 C6 C5 177.81(9)
Cu N2 C6 C5 0.42(13)
N1 C5 C6 N2 -4.43(15)
C4 C5 C6 N2 175.10(10)
N2 N3 C7 N4 178.68(9)
N2 N3 C7 S -0.41(14)
Cu S C7 N3 2.49(10)
Cu S C7 N4 -176.60(9)
C12 N5 C8 C2 82.14(11)
C9 N5 C8 C2 -158.60(10)
C3 C2 C8 N5 -111.70(12)
C1 C2 C8 N5 69.59(13)
C12 N5 C9 C10 -58.46(12)
C8 N5 C9 C10 -178.58(10)
C11 O1 C10 C9 -58.76(13)
N5 C9 C10 O1 59.74(13)
C10 O1 C11 C12 57.36(13)
C9 N5 C12 C11 57.45(12)
C8 N5 C12 C11 177.37(9)
O1 C11 C12 N5 -57.34(13)
